data_7128986
loop_
_publ_author_name
'Liang, Qiuming'
'Hayashi, Kasumi'
'li, Longfei longfei'
'Song, Datong'

_publ_section_title
;
 Dioxygenation of unprotected mesoionic N&#x2011;heterocyclic olefins
;
_journal_name_full 'Chemical Communications'
_journal_paper_doi 10.1039/D1CC04695K
_journal_year 2021
_chemical_formula_sum 'C30 H27 N3'
_chemical_formula_weight 429.54
_space_group_crystal_system monoclinic
_space_group_IT_number 14
_space_group_name_Hall '-P 2ybc'
_space_group_name_H-M_alt 'P 1 21/c 1'
_atom_sites_solution_hydrogens mixed
_audit_creation_method SHELXL-2016/6
_audit_update_record
;
2021-08-19 deposited with the CCDC.	2021-09-22 downloaded from the CCDC.
;
_cell_angle_alpha 90
_cell_angle_beta 110.619(15)
_cell_angle_gamma 90
_cell_formula_units_Z 4
_cell_length_a 8.500(2)
_cell_length_b 24.610(8)
_cell_length_c 12.044(3)
_cell_measurement_reflns_used 30484
_cell_measurement_temperature 150(2)
_cell_measurement_theta_max 27.510
_cell_measurement_theta_min 3.050
_cell_volume 2358.0(11)
_computing_structure_refinement 'SHELXL-2016/6 (Sheldrick, 2016)'
_computing_structure_solution 'SHELXT 2018/2 (Sheldrick, 2018)'
_diffrn_ambient_temperature 150(2)
_diffrn_measured_fraction_theta_full 0.997
_diffrn_measured_fraction_theta_max 0.995
_diffrn_measurement_device_type 'Bruker Kappa Photon II'
_diffrn_measurement_method 'omega and phi scans'
_diffrn_radiation_type MoK\a
_diffrn_radiation_wavelength 0.71073
_diffrn_reflns_av_R_equivalents 0.0902
_diffrn_reflns_av_unetI/netI 0.1031
_diffrn_reflns_Laue_measured_fraction_full 0.997
_diffrn_reflns_Laue_measured_fraction_max 0.995
_diffrn_reflns_limit_h_max 10
_diffrn_reflns_limit_h_min -11
_diffrn_reflns_limit_k_max 27
_diffrn_reflns_limit_k_min -31
_diffrn_reflns_limit_l_max 15
_diffrn_reflns_limit_l_min -15
_diffrn_reflns_number 30484
_diffrn_reflns_point_group_measured_fraction_full 0.997
_diffrn_reflns_point_group_measured_fraction_max 0.995
_diffrn_reflns_theta_full 25.242
_diffrn_reflns_theta_max 27.510
_diffrn_reflns_theta_min 3.050
_exptl_absorpt_coefficient_mu 0.071
_exptl_absorpt_correction_T_max 0.7456
_exptl_absorpt_correction_T_min 0.6994
_exptl_absorpt_correction_type multi-scan
_exptl_absorpt_process_details
;
 SADABS 2016/2: Krause, L., Herbst-Irmer, R., Sheldrick G.M. & Stalke D.,
 J. Appl. Cryst. 48 (2015) 3-10
;
_exptl_crystal_colour 'dark green'
_exptl_crystal_density_diffrn 1.210
_exptl_crystal_description block
_exptl_crystal_F_000 912
_exptl_crystal_size_max 0.3
_exptl_crystal_size_mid 0.3
_exptl_crystal_size_min 0.2
_refine_diff_density_max 0.360
_refine_diff_density_min -0.243
_refine_diff_density_rms 0.056
_refine_ls_extinction_coef 0.0123(18)
_refine_ls_extinction_expression Fc^*^=kFc[1+0.001xFc^2^\l^3^/sin(2\q)]^-1/4^
_refine_ls_extinction_method 'SHELXL-2016/6 (Sheldrick 2016)'
_refine_ls_goodness_of_fit_ref 1.032
_refine_ls_hydrogen_treatment mixed
_refine_ls_matrix_type full
_refine_ls_number_parameters 306
_refine_ls_number_reflns 5388
_refine_ls_number_restraints 0
_refine_ls_restrained_S_all 1.032
_refine_ls_R_factor_all 0.1067
_refine_ls_R_factor_gt 0.0552
_refine_ls_shift/su_max 0.000
_refine_ls_shift/su_mean 0.000
_refine_ls_structure_factor_coef Fsqd
_refine_ls_weighting_details 'w=1/[\s^2^(Fo^2^)+(0.0411P)^2^+0.2684P] where P=(Fo^2^+2Fc^2^)/3'
_refine_ls_weighting_scheme calc
_refine_ls_wR_factor_gt 0.1207
_refine_ls_wR_factor_ref 0.1372
_reflns_Friedel_coverage 0.000
_reflns_number_gt 3265
_reflns_number_total 5388
_reflns_threshold_expression 'I > 2\s(I)'
_cod_data_source_file d1cc04695k2.cif
_cod_data_source_block wl524
_cod_original_cell_volume 2358.1(12)
_cod_original_sg_symbol_H-M 'P 21/c'
_cod_database_code 7128986
_shelx_shelxl_version_number 2016/6
_shelx_space_group_comment
;
The symmetry employed for this shelxl refinement is uniquely defined
by the following loop, which should always be used as a source of
symmetry information in preference to the above space-group names.
They are only intended as comments.
;

loop_
_space_group_symop_operation_xyz
'x, y, z'
'-x, y+1/2, -z+1/2'
'-x, -y, -z'
'x, -y-1/2, z-1/2'

loop_
_atom_site_label
_atom_site_type_symbol
_atom_site_fract_x
_atom_site_fract_y
_atom_site_fract_z
_atom_site_U_iso_or_equiv
_atom_site_adp_type
_atom_site_occupancy
_atom_site_site_symmetry_order
_atom_site_calc_flag
_atom_site_refinement_flags_posn
_atom_site_refinement_flags_adp
_atom_site_refinement_flags_occupancy
_atom_site_disorder_assembly
_atom_site_disorder_group
N1 N 0.26089(18) 0.61037(6) 0.50755(13) 0.0254(4) Uani 1 1 d . . . . .
C1 C 0.3531(2) 0.71002(8) 0.20243(17) 0.0306(5) Uani 1 1 d . . . . .
H1 H 0.447667 0.732614 0.239682 0.037 Uiso 1 1 calc R U . . .
N2 N 0.31182(18) 0.57968(7) 0.61034(13) 0.0284(4) Uani 1 1 d . . . . .
C2 C 0.2731(3) 0.71351(9) 0.08081(18) 0.0366(5) Uani 1 1 d . . . . .
H2 H 0.313708 0.738169 0.036460 0.044 Uiso 1 1 calc R U . . .
N3 N 0.47252(18) 0.59385(6) 0.66192(13) 0.0248(4) Uani 1 1 d . . . . .
C3 C 0.1347(3) 0.68147(9) 0.02310(18) 0.0392(5) Uani 1 1 d . . . . .
H3 H 0.078480 0.684394 -0.060197 0.047 Uiso 1 1 calc R U . . .
C4 C 0.0798(2) 0.64508(9) 0.08917(17) 0.0353(5) Uani 1 1 d . . . . .
H4 H -0.014150 0.622488 0.050362 0.042 Uiso 1 1 calc R U . . .
C5 C 0.1597(2) 0.64101(8) 0.21137(16) 0.0285(4) Uani 1 1 d . . . . .
H5 H 0.119603 0.615409 0.254148 0.034 Uiso 1 1 calc R U . . .
C6 C 0.2989(2) 0.67390(7) 0.27347(16) 0.0245(4) Uani 1 1 d . . . . .
C7 C 0.3981(2) 0.67198(8) 0.39817(16) 0.0254(4) Uani 1 1 d . . . . .
H7 H 0.503(2) 0.6925(8) 0.4192(16) 0.031(5) Uiso 1 1 d . . . . .
C8 C 0.3907(2) 0.64149(7) 0.49333(16) 0.0235(4) Uani 1 1 d . . . . .
C9 C 0.5283(2) 0.63073(7) 0.60122(16) 0.0240(4) Uani 1 1 d . . . . .
C10 C 0.7014(2) 0.65195(8) 0.63983(15) 0.0254(4) Uani 1 1 d . . . . .
C11 C 0.7280(2) 0.70792(8) 0.63631(17) 0.0322(5) Uani 1 1 d . . . . .
H11 H 0.634643 0.731985 0.613531 0.039 Uiso 1 1 calc R U . . .
C12 C 0.8898(3) 0.72866(9) 0.66583(18) 0.0383(5) Uani 1 1 d . . . . .
H12 H 0.906688 0.766727 0.663221 0.046 Uiso 1 1 calc R U . . .
C13 C 1.0261(3) 0.69371(9) 0.69902(18) 0.0386(5) Uani 1 1 d . . . . .
H13 H 1.136713 0.707826 0.719181 0.046 Uiso 1 1 calc R U . . .
C14 C 1.0017(2) 0.63834(9) 0.70289(17) 0.0356(5) Uani 1 1 d . . . . .
H14 H 1.095595 0.614476 0.725842 0.043 Uiso 1 1 calc R U . . .
C15 C 0.8398(2) 0.61741(8) 0.67322(17) 0.0304(5) Uani 1 1 d . . . . .
H15 H 0.823829 0.579286 0.675798 0.037 Uiso 1 1 calc R U . . .
C16 C 0.5631(2) 0.56764(8) 0.77451(16) 0.0247(4) Uani 1 1 d . . . . .
C17 C 0.6174(2) 0.51434(8) 0.77220(17) 0.0283(4) Uani 1 1 d . . . . .
C18 C 0.6954(2) 0.48883(9) 0.88082(17) 0.0346(5) Uani 1 1 d . . . . .
H18 H 0.732908 0.452411 0.881764 0.041 Uiso 1 1 calc R U . . .
C19 C 0.7204(3) 0.51500(9) 0.98840(17) 0.0361(5) Uani 1 1 d . . . . .
C20 C 0.6641(2) 0.56825(8) 0.98541(17) 0.0349(5) Uani 1 1 d . . . . .
H20 H 0.680782 0.586426 1.058264 0.042 Uiso 1 1 calc R U . . .
C21 C 0.5841(2) 0.59591(8) 0.87951(17) 0.0285(4) Uani 1 1 d . . . . .
C22 C 0.5977(3) 0.48482(8) 0.65839(17) 0.0370(5) Uani 1 1 d . . . . .
H22A H 0.485339 0.491723 0.600316 0.055 Uiso 1 1 calc R U . . .
H22B H 0.612428 0.445712 0.673961 0.055 Uiso 1 1 calc R U . . .
H22C H 0.682706 0.497827 0.626926 0.055 Uiso 1 1 calc R U . . .
C23 C 0.8059(3) 0.48545(11) 1.10360(19) 0.0546(7) Uani 1 1 d . . . . .
H23A H 0.726857 0.481134 1.145776 0.082 Uiso 1 1 calc R U . . .
H23B H 0.903547 0.506428 1.152774 0.082 Uiso 1 1 calc R U . . .
H23C H 0.842729 0.449583 1.087163 0.082 Uiso 1 1 calc R U . . .
C24 C 0.5248(3) 0.65358(9) 0.8795(2) 0.0449(6) Uani 1 1 d . . . . .
H24A H 0.608907 0.678585 0.870109 0.067 Uiso 1 1 calc R U . . .
H24B H 0.508805 0.661081 0.954792 0.067 Uiso 1 1 calc R U . . .
H24C H 0.417970 0.658587 0.813774 0.067 Uiso 1 1 calc R U . . .
C25 C 0.0835(2) 0.61219(7) 0.44492(16) 0.0249(4) Uani 1 1 d . . . . .
C26 C 0.0029(2) 0.66164(8) 0.41047(17) 0.0309(5) Uani 1 1 d . . . . .
H26 H 0.065079 0.694593 0.426059 0.037 Uiso 1 1 calc R U . . .
C27 C -0.1691(2) 0.66219(9) 0.35316(18) 0.0368(5) Uani 1 1 d . . . . .
H27 H -0.225705 0.695871 0.329734 0.044 Uiso 1 1 calc R U . . .
C28 C -0.2602(2) 0.61431(9) 0.32938(18) 0.0369(5) Uani 1 1 d . . . . .
H28 H -0.378523 0.615202 0.289527 0.044 Uiso 1 1 calc R U . . .
C29 C -0.1787(2) 0.56507(9) 0.36375(18) 0.0356(5) Uani 1 1 d . . . . .
H29 H -0.241063 0.532156 0.347561 0.043 Uiso 1 1 calc R U . . .
C30 C -0.0057(2) 0.56386(8) 0.42191(17) 0.0298(5) Uani 1 1 d . . . . .
H30 H 0.050959 0.530202 0.445666 0.036 Uiso 1 1 calc R U . . .

loop_
_atom_site_aniso_label
_atom_site_aniso_U_11
_atom_site_aniso_U_22
_atom_site_aniso_U_33
_atom_site_aniso_U_23
_atom_site_aniso_U_13
_atom_site_aniso_U_12
N1 0.0232(8) 0.0275(9) 0.0257(9) 0.0049(7) 0.0088(7) -0.0005(7)
C1 0.0332(11) 0.0278(11) 0.0337(12) 0.0051(9) 0.0154(9) 0.0035(9)
N2 0.0243(8) 0.0310(9) 0.0284(9) 0.0067(7) 0.0074(7) 0.0012(7)
C2 0.0477(13) 0.0364(13) 0.0317(12) 0.0097(9) 0.0214(11) 0.0083(10)
N3 0.0225(8) 0.0256(9) 0.0267(9) 0.0021(7) 0.0093(7) 0.0011(7)
C3 0.0485(13) 0.0439(14) 0.0248(11) 0.0054(9) 0.0125(10) 0.0110(11)
C4 0.0360(11) 0.0385(13) 0.0300(12) -0.0031(9) 0.0097(9) 0.0026(10)
C5 0.0326(10) 0.0289(11) 0.0265(11) 0.0018(8) 0.0135(9) 0.0026(9)
C6 0.0269(10) 0.0226(10) 0.0271(10) 0.0008(8) 0.0131(8) 0.0058(8)
C7 0.0248(10) 0.0243(11) 0.0278(11) 0.0001(8) 0.0101(9) -0.0014(8)
C8 0.0233(9) 0.0193(10) 0.0304(10) -0.0015(8) 0.0125(8) 0.0004(8)
C9 0.0273(10) 0.0213(10) 0.0258(10) 0.0002(8) 0.0125(8) 0.0009(8)
C10 0.0268(10) 0.0304(11) 0.0206(10) -0.0025(8) 0.0102(8) -0.0024(8)
C11 0.0359(12) 0.0303(12) 0.0317(11) -0.0044(9) 0.0135(9) -0.0037(9)
C12 0.0450(13) 0.0366(13) 0.0354(12) -0.0064(9) 0.0167(11) -0.0150(10)
C13 0.0304(11) 0.0559(15) 0.0308(12) -0.0002(10) 0.0124(10) -0.0128(11)
C14 0.0255(10) 0.0505(14) 0.0313(12) 0.0057(10) 0.0106(9) -0.0010(10)
C15 0.0301(11) 0.0329(12) 0.0298(11) 0.0016(9) 0.0124(9) -0.0017(9)
C16 0.0219(9) 0.0272(11) 0.0247(10) 0.0043(8) 0.0077(8) -0.0007(8)
C17 0.0290(10) 0.0281(11) 0.0284(11) 0.0014(8) 0.0107(9) 0.0009(9)
C18 0.0401(12) 0.0297(12) 0.0331(12) 0.0049(9) 0.0118(10) 0.0076(9)
C19 0.0411(12) 0.0399(13) 0.0270(11) 0.0046(9) 0.0115(10) 0.0029(10)
C20 0.0418(12) 0.0381(13) 0.0258(11) -0.0033(9) 0.0130(10) -0.0009(10)
C21 0.0291(10) 0.0287(11) 0.0291(11) 0.0002(8) 0.0119(9) -0.0001(8)
C22 0.0473(13) 0.0321(12) 0.0324(12) -0.0013(9) 0.0151(10) 0.0064(10)
C23 0.0733(17) 0.0544(16) 0.0317(13) 0.0094(11) 0.0129(12) 0.0148(13)
C24 0.0589(15) 0.0366(14) 0.0421(14) -0.0031(10) 0.0214(12) 0.0110(11)
C25 0.0251(10) 0.0284(11) 0.0231(10) 0.0016(8) 0.0108(8) 0.0004(8)
C26 0.0304(11) 0.0308(11) 0.0330(11) 0.0025(9) 0.0128(9) 0.0005(9)
C27 0.0332(11) 0.0392(13) 0.0391(13) 0.0082(10) 0.0143(10) 0.0081(10)
C28 0.0231(10) 0.0498(15) 0.0370(12) 0.0015(10) 0.0096(9) 0.0009(10)
C29 0.0308(11) 0.0380(13) 0.0401(13) -0.0031(10) 0.0149(10) -0.0078(10)
C30 0.0303(11) 0.0275(11) 0.0341(11) -0.0004(9) 0.0145(9) 0.0005(8)

loop_
_atom_type_symbol
_atom_type_description
_atom_type_scat_dispersion_real
_atom_type_scat_dispersion_imag
_atom_type_scat_source
C C 0.0033 0.0016 'International Tables Vol C Tables 4.2.6.8 and 6.1.1.4'
H H 0.0000 0.0000 'International Tables Vol C Tables 4.2.6.8 and 6.1.1.4'
N N 0.0061 0.0033 'International Tables Vol C Tables 4.2.6.8 and 6.1.1.4'

loop_
_geom_angle_atom_site_label_1
_geom_angle_atom_site_label_2
_geom_angle_atom_site_label_3
_geom_angle
_geom_angle_site_symmetry_1
_geom_angle_site_symmetry_3
_geom_angle_publ_flag
N2 N1 C8 113.32(14) . . ?
N2 N1 C25 115.40(13) . . ?
C8 N1 C25 130.36(15) . . ?
C2 C1 C6 122.32(19) . . ?
C2 C1 H1 118.8 . . ?
C6 C1 H1 118.8 . . ?
N3 N2 N1 102.75(13) . . ?
C3 C2 C1 120.71(19) . . ?
C3 C2 H2 119.6 . . ?
C1 C2 H2 119.6 . . ?
N2 N3 C9 114.88(15) . . ?
N2 N3 C16 115.97(14) . . ?
C9 N3 C16 129.15(15) . . ?
C2 C3 C4 118.65(19) . . ?
C2 C3 H3 120.7 . . ?
C4 C3 H3 120.7 . . ?
C3 C4 C5 121.2(2) . . ?
C3 C4 H4 119.4 . . ?
C5 C4 H4 119.4 . . ?
C4 C5 C6 121.72(18) . . ?
C4 C5 H5 119.1 . . ?
C6 C5 H5 119.1 . . ?
C5 C6 C1 115.43(17) . . ?
C5 C6 C7 127.41(16) . . ?
C1 C6 C7 116.98(17) . . ?
C8 C7 C6 134.19(18) . . ?
C8 C7 H7 111.6(11) . . ?
C6 C7 H7 113.5(11) . . ?
C7 C8 N1 131.44(17) . . ?
C7 C8 C9 125.99(16) . . ?
N1 C8 C9 102.37(15) . . ?
N3 C9 C8 106.55(15) . . ?
N3 C9 C10 124.65(16) . . ?
C8 C9 C10 128.72(15) . . ?
C15 C10 C11 118.76(17) . . ?
C15 C10 C9 121.57(17) . . ?
C11 C10 C9 119.56(17) . . ?
C12 C11 C10 120.64(19) . . ?
C12 C11 H11 119.7 . . ?
C10 C11 H11 119.7 . . ?
C13 C12 C11 119.8(2) . . ?
C13 C12 H12 120.1 . . ?
C11 C12 H12 120.1 . . ?
C14 C13 C12 120.14(19) . . ?
C14 C13 H13 119.9 . . ?
C12 C13 H13 119.9 . . ?
C13 C14 C15 120.2(2) . . ?
C13 C14 H14 119.9 . . ?
C15 C14 H14 119.9 . . ?
C10 C15 C14 120.45(19) . . ?
C10 C15 H15 119.8 . . ?
C14 C15 H15 119.8 . . ?
C17 C16 C21 123.25(17) . . ?
C17 C16 N3 117.99(16) . . ?
C21 C16 N3 118.68(16) . . ?
C18 C17 C16 117.22(18) . . ?
C18 C17 C22 120.08(18) . . ?
C16 C17 C22 122.69(17) . . ?
C17 C18 C19 122.12(19) . . ?
C17 C18 H18 118.9 . . ?
C19 C18 H18 118.9 . . ?
C20 C19 C18 118.19(18) . . ?
C20 C19 C23 121.88(19) . . ?
C18 C19 C23 119.9(2) . . ?
C19 C20 C21 122.43(18) . . ?
C19 C20 H20 118.8 . . ?
C21 C20 H20 118.8 . . ?
C20 C21 C16 116.78(17) . . ?
C20 C21 C24 121.03(17) . . ?
C16 C21 C24 122.19(17) . . ?
C17 C22 H22A 109.5 . . ?
C17 C22 H22B 109.5 . . ?
H22A C22 H22B 109.5 . . ?
C17 C22 H22C 109.5 . . ?
H22A C22 H22C 109.5 . . ?
H22B C22 H22C 109.5 . . ?
C19 C23 H23A 109.5 . . ?
C19 C23 H23B 109.5 . . ?
H23A C23 H23B 109.5 . . ?
C19 C23 H23C 109.5 . . ?
H23A C23 H23C 109.5 . . ?
H23B C23 H23C 109.5 . . ?
C21 C24 H24A 109.5 . . ?
C21 C24 H24B 109.5 . . ?
H24A C24 H24B 109.5 . . ?
C21 C24 H24C 109.5 . . ?
H24A C24 H24C 109.5 . . ?
H24B C24 H24C 109.5 . . ?
C30 C25 C26 121.06(17) . . ?
C30 C25 N1 118.68(16) . . ?
C26 C25 N1 120.25(17) . . ?
C27 C26 C25 118.91(19) . . ?
C27 C26 H26 120.5 . . ?
C25 C26 H26 120.5 . . ?
C26 C27 C28 120.82(19) . . ?
C26 C27 H27 119.6 . . ?
C28 C27 H27 119.6 . . ?
C27 C28 C29 119.92(18) . . ?
C27 C28 H28 120.0 . . ?
C29 C28 H28 120.0 . . ?
C28 C29 C30 119.94(19) . . ?
C28 C29 H29 120.0 . . ?
C30 C29 H29 120.0 . . ?
C25 C30 C29 119.35(18) . . ?
C25 C30 H30 120.3 . . ?
C29 C30 H30 120.3 . . ?

loop_
_geom_bond_atom_site_label_1
_geom_bond_atom_site_label_2
_geom_bond_distance
_geom_bond_site_symmetry_2
_geom_bond_publ_flag
N1 N2 1.383(2) . ?
N1 C8 1.402(2) . ?
N1 C25 1.429(2) . ?
C1 C2 1.383(3) . ?
C1 C6 1.419(2) . ?
C1 H1 0.9500 . ?
N2 N3 1.333(2) . ?
C2 C3 1.383(3) . ?
C2 H2 0.9500 . ?
N3 C9 1.352(2) . ?
N3 C16 1.453(2) . ?
C3 C4 1.384(3) . ?
C3 H3 0.9500 . ?
C4 C5 1.391(3) . ?
C4 H4 0.9500 . ?
C5 C6 1.411(3) . ?
C5 H5 0.9500 . ?
C6 C7 1.441(3) . ?
C7 C8 1.390(3) . ?
C7 H7 0.979(18) . ?
C8 C9 1.434(2) . ?
C9 C10 1.474(2) . ?
C10 C15 1.391(3) . ?
C10 C11 1.399(3) . ?
C11 C12 1.390(3) . ?
C11 H11 0.9500 . ?
C12 C13 1.384(3) . ?
C12 H12 0.9500 . ?
C13 C14 1.382(3) . ?
C13 H13 0.9500 . ?
C14 C15 1.393(3) . ?
C14 H14 0.9500 . ?
C15 H15 0.9500 . ?
C16 C17 1.394(3) . ?
C16 C21 1.399(3) . ?
C17 C18 1.391(3) . ?
C17 C22 1.508(3) . ?
C18 C19 1.395(3) . ?
C18 H18 0.9500 . ?
C19 C20 1.391(3) . ?
C19 C23 1.507(3) . ?
C20 C21 1.393(3) . ?
C20 H20 0.9500 . ?
C21 C24 1.506(3) . ?
C22 H22A 0.9800 . ?
C22 H22B 0.9800 . ?
C22 H22C 0.9800 . ?
C23 H23A 0.9800 . ?
C23 H23B 0.9800 . ?
C23 H23C 0.9800 . ?
C24 H24A 0.9800 . ?
C24 H24B 0.9800 . ?
C24 H24C 0.9800 . ?
C25 C30 1.385(3) . ?
C25 C26 1.386(3) . ?
C26 C27 1.380(3) . ?
C26 H26 0.9500 . ?
C27 C28 1.383(3) . ?
C27 H27 0.9500 . ?
C28 C29 1.385(3) . ?
C28 H28 0.9500 . ?
C29 C30 1.389(3) . ?
C29 H29 0.9500 . ?
C30 H30 0.9500 . ?

loop_
_geom_torsion_atom_site_label_1
_geom_torsion_atom_site_label_2
_geom_torsion_atom_site_label_3
_geom_torsion_atom_site_label_4
_geom_torsion
_geom_torsion_site_symmetry_1
_geom_torsion_site_symmetry_2
_geom_torsion_site_symmetry_3
_geom_torsion_site_symmetry_4
_geom_torsion_publ_flag
C8 N1 N2 N3 2.50(19) . . . . ?
C25 N1 N2 N3 -167.66(14) . . . . ?
C6 C1 C2 C3 0.2(3) . . . . ?
N1 N2 N3 C9 -0.03(19) . . . . ?
N1 N2 N3 C16 -179.84(14) . . . . ?
C1 C2 C3 C4 -1.3(3) . . . . ?
C2 C3 C4 C5 0.9(3) . . . . ?
C3 C4 C5 C6 0.5(3) . . . . ?
C4 C5 C6 C1 -1.5(2) . . . . ?
C4 C5 C6 C7 -176.56(17) . . . . ?
C2 C1 C6 C5 1.2(3) . . . . ?
C2 C1 C6 C7 176.75(17) . . . . ?
C5 C6 C7 C8 -2.2(3) . . . . ?
C1 C6 C7 C8 -177.21(19) . . . . ?
C6 C7 C8 N1 -17.3(3) . . . . ?
C6 C7 C8 C9 156.52(19) . . . . ?
N2 N1 C8 C7 171.11(18) . . . . ?
C25 N1 C8 C7 -20.6(3) . . . . ?
N2 N1 C8 C9 -3.77(19) . . . . ?
C25 N1 C8 C9 164.54(17) . . . . ?
N2 N3 C9 C8 -2.3(2) . . . . ?
C16 N3 C9 C8 177.49(16) . . . . ?
N2 N3 C9 C10 -179.19(16) . . . . ?
C16 N3 C9 C10 0.6(3) . . . . ?
C7 C8 C9 N3 -171.78(17) . . . . ?
N1 C8 C9 N3 3.47(18) . . . . ?
C7 C8 C9 C10 4.9(3) . . . . ?
N1 C8 C9 C10 -179.80(17) . . . . ?
N3 C9 C10 C15 50.9(3) . . . . ?
C8 C9 C10 C15 -125.3(2) . . . . ?
N3 C9 C10 C11 -133.03(19) . . . . ?
C8 C9 C10 C11 50.8(3) . . . . ?
C15 C10 C11 C12 -0.1(3) . . . . ?
C9 C10 C11 C12 -176.32(17) . . . . ?
C10 C11 C12 C13 0.0(3) . . . . ?
C11 C12 C13 C14 0.0(3) . . . . ?
C12 C13 C14 C15 0.1(3) . . . . ?
C11 C10 C15 C14 0.2(3) . . . . ?
C9 C10 C15 C14 176.33(17) . . . . ?
C13 C14 C15 C10 -0.2(3) . . . . ?
N2 N3 C16 C17 77.7(2) . . . . ?
C9 N3 C16 C17 -102.1(2) . . . . ?
N2 N3 C16 C21 -99.15(19) . . . . ?
C9 N3 C16 C21 81.1(2) . . . . ?
C21 C16 C17 C18 0.3(3) . . . . ?
N3 C16 C17 C18 -176.46(16) . . . . ?
C21 C16 C17 C22 -178.43(17) . . . . ?
N3 C16 C17 C22 4.8(3) . . . . ?
C16 C17 C18 C19 -0.5(3) . . . . ?
C22 C17 C18 C19 178.28(18) . . . . ?
C17 C18 C19 C20 0.3(3) . . . . ?
C17 C18 C19 C23 -179.9(2) . . . . ?
C18 C19 C20 C21 0.1(3) . . . . ?
C23 C19 C20 C21 -179.7(2) . . . . ?
C19 C20 C21 C16 -0.3(3) . . . . ?
C19 C20 C21 C24 180.00(19) . . . . ?
C17 C16 C21 C20 0.1(3) . . . . ?
N3 C16 C21 C20 176.80(15) . . . . ?
C17 C16 C21 C24 179.79(18) . . . . ?
N3 C16 C21 C24 -3.5(3) . . . . ?
N2 N1 C25 C30 -49.1(2) . . . . ?
C8 N1 C25 C30 142.80(18) . . . . ?
N2 N1 C25 C26 129.57(17) . . . . ?
C8 N1 C25 C26 -38.5(3) . . . . ?
C30 C25 C26 C27 0.5(3) . . . . ?
N1 C25 C26 C27 -178.15(16) . . . . ?
C25 C26 C27 C28 -0.5(3) . . . . ?
C26 C27 C28 C29 0.3(3) . . . . ?
C27 C28 C29 C30 -0.1(3) . . . . ?
C26 C25 C30 C29 -0.2(3) . . . . ?
N1 C25 C30 C29 178.41(16) . . . . ?
C28 C29 C30 C25 0.0(3) . . . . ?
